data_7110940
loop_
_publ_author_name
'van der Schaaf, Paul A.'
'Kolly, Roman'
'Hafner, Andreas'

_publ_section_title
;
 A 14-electron ruthenium hydride: the key intermediate in the synthesis of
 ruthenium carbene complexes; X-ray structure of [RuHCl(PPri3)2]
;
_journal_issue 12
_journal_name_full 'Chemical Communications'
_journal_page_first 1045
_journal_paper_doi 10.1039/b002298p
_journal_year 2000
_chemical_formula_sum 'C18 H43 Cl P2 Ru'
_chemical_formula_weight 457.98
_chemical_name_systematic
; 
 ? 
;
_space_group_IT_number 14
_symmetry_cell_setting monoclinic
_symmetry_space_group_name_Hall '-P 2ybc'
_symmetry_space_group_name_H-M 'P 1 21/c 1'
_atom_sites_solution_hydrogens geom
_atom_sites_solution_primary direct
_atom_sites_solution_secondary difmap
_audit_creation_method SHELXL-97
_cell_angle_alpha 90.00
_cell_angle_beta 92.736(11)
_cell_angle_gamma 90.00
_cell_formula_units_Z 2
_cell_length_a 8.0641(8)
_cell_length_b 8.9361(6)
_cell_length_c 16.6840(15)
_cell_measurement_reflns_used 5000
_cell_measurement_temperature 223(2)
_cell_measurement_theta_max 25.87
_cell_measurement_theta_min 3.34
_cell_volume 1200.91(18)
_computing_cell_refinement 'CELL (Stoe & Cie GmbH, Darmstadt, 1997)'
_computing_data_collection 'EXPOSE (Stoe & Cie GmbH, Darmstadt, 1997)'
_computing_data_reduction 'INTEGRATE (Stoe & Cie GmbH, Darmstadt, 1997)'
_computing_molecular_graphics 'PLATON/PLUTON (Spek, 1990)'
_computing_publication_material 'SHELXL-97 (Sheldrick, 1997)'
_computing_structure_refinement 'SHELXL-97 (Sheldrick, 1997)'
_computing_structure_solution 'SHELXS-97 (Sheldrick, 1990)'
_diffrn_ambient_temperature 223(2)
_diffrn_detector_area_resol_mean 0.81\%A
_diffrn_measured_fraction_theta_full 0.979
_diffrn_measured_fraction_theta_max 0.979
_diffrn_measurement_device_type 'STOE Image Plate Diffraction System'
_diffrn_measurement_method 'phi oscillation'
_diffrn_radiation_monochromator graphite
_diffrn_radiation_source 'fine-focus sealed tube'
_diffrn_radiation_type MoK\a
_diffrn_radiation_wavelength 0.71073
_diffrn_reflns_av_R_equivalents 0.0222
_diffrn_reflns_av_sigmaI/netI 0.0166
_diffrn_reflns_limit_h_max 9
_diffrn_reflns_limit_h_min -9
_diffrn_reflns_limit_k_max 10
_diffrn_reflns_limit_k_min -10
_diffrn_reflns_limit_l_max 20
_diffrn_reflns_limit_l_min -19
_diffrn_reflns_number 8559
_diffrn_reflns_theta_full 25.87
_diffrn_reflns_theta_max 25.87
_diffrn_reflns_theta_min 3.34
_diffrn_standards_decay_% 0
_diffrn_standards_number 0
_exptl_absorpt_coefficient_mu 0.895
_exptl_absorpt_correction_T_max 0.925
_exptl_absorpt_correction_T_min 0.733
_exptl_absorpt_correction_type empirical_DIFABS
_exptl_crystal_colour orange
_exptl_crystal_density_diffrn 1.267
_exptl_crystal_density_meas ?
_exptl_crystal_density_method 'not measured'
_exptl_crystal_description plate
_exptl_crystal_F_000 484
_exptl_crystal_size_max 0.30
_exptl_crystal_size_mid 0.20
_exptl_crystal_size_min 0.10
_refine_diff_density_max 1.773
_refine_diff_density_min -0.609
_refine_diff_density_rms 0.141
_refine_ls_extinction_method none
_refine_ls_goodness_of_fit_ref 1.126
_refine_ls_hydrogen_treatment mixed
_refine_ls_matrix_type full
_refine_ls_number_parameters 112
_refine_ls_number_reflns 2272
_refine_ls_number_restraints 0
_refine_ls_restrained_S_all 1.126
_refine_ls_R_factor_all 0.0474
_refine_ls_R_factor_gt 0.0423
_refine_ls_shift/su_max 0.000
_refine_ls_shift/su_mean 0.000
_refine_ls_structure_factor_coef Fsqd
_refine_ls_weighting_details 'calc w=1/[\s^2^(Fo^2^)+(0.0799P)^2^+3.3575P] where P=(Fo^2^+2Fc^2^)/3'
_refine_ls_weighting_scheme calc
_refine_ls_wR_factor_gt 0.1361
_refine_ls_wR_factor_ref 0.1421
_reflns_number_gt 1977
_reflns_number_total 2272
_reflns_threshold_expression >2sigma(I)
_cod_data_source_file b002298psup1.cif
_cod_data_source_block cpd1D
_cod_depositor_comments
;
The following automatic conversions were performed:

'_exptl_crystal_density_meas' value 'none' was changed to '?' - the
value is perceived as not measured.

Automatic conversion script
Id: cif_fix_values 3008 2015-01-20 13:52:24Z robertas 
;
_cod_original_sg_symbol_H-M 'P 21/c'
_cod_database_code 7110940

loop_
_symmetry_equiv_pos_as_xyz
'x, y, z'
'-x, y+1/2, -z+1/2'
'-x, -y, -z'
'x, -y-1/2, z-1/2'

loop_
_atom_site_label
_atom_site_type_symbol
_atom_site_fract_x
_atom_site_fract_y
_atom_site_fract_z
_atom_site_U_iso_or_equiv
_atom_site_adp_type
_atom_site_occupancy
_atom_site_symmetry_multiplicity
_atom_site_calc_flag
_atom_site_refinement_flags
Ru1 Ru 0.0000 0.5000 0.5000 0.0236(2) Uani 1 2 d S
H1RU H -0.0029 0.6353 0.5662 0.035 Uiso 0.50 1 d P
Cl1 Cl 0.0119(5) 0.6990(3) 0.59765(18) 0.0620(9) Uani 0.50 1 d P
P1 P -0.12514(13) 0.66354(13) 0.40265(6) 0.0242(3) Uani 1 1 d .
C1 C -0.2353(6) 0.8227(6) 0.4472(3) 0.0368(11) Uani 1 1 d .
H1 H -0.1510 0.8714 0.4836 0.044 Uiso 1 1 calc R
C2 C -0.2981(9) 0.9469(8) 0.3909(4) 0.0575(16) Uani 1 1 d .
H2A H -0.3938 0.9115 0.3589 0.086 Uiso 1 1 calc R
H2B H -0.2109 0.9753 0.3558 0.086 Uiso 1 1 calc R
H2C H -0.3296 1.0330 0.4222 0.086 Uiso 1 1 calc R
C3 C -0.3719(9) 0.7729(9) 0.5020(4) 0.069(2) Uani 1 1 d .
H3A H -0.4073 0.8575 0.5334 0.104 Uiso 1 1 calc R
H3B H -0.3294 0.6948 0.5379 0.104 Uiso 1 1 calc R
H3C H -0.4656 0.7346 0.4696 0.104 Uiso 1 1 calc R
C4 C 0.0302(5) 0.7565(5) 0.3407(3) 0.0319(10) Uani 1 1 d .
H4 H -0.0302 0.8183 0.2996 0.038 Uiso 1 1 calc R
C5 C 0.1415(7) 0.8582(7) 0.3915(4) 0.0543(15) Uani 1 1 d .
H5A H 0.1941 0.8013 0.4352 0.081 Uiso 1 1 calc R
H5B H 0.0759 0.9383 0.4132 0.081 Uiso 1 1 calc R
H5C H 0.2261 0.9004 0.3588 0.081 Uiso 1 1 calc R
C6 C 0.1327(7) 0.6423(7) 0.2980(3) 0.0511(14) Uani 1 1 d .
H6A H 0.2092 0.6934 0.2642 0.077 Uiso 1 1 calc R
H6B H 0.0599 0.5784 0.2652 0.077 Uiso 1 1 calc R
H6C H 0.1948 0.5818 0.3373 0.077 Uiso 1 1 calc R
C7 C -0.2638(6) 0.5676(6) 0.3270(3) 0.0396(11) Uani 1 1 d .
H7 H -0.1935 0.4917 0.3018 0.047 Uiso 1 1 calc R
C8 C -0.4002(10) 0.4791(9) 0.3666(5) 0.077(2) Uani 1 1 d .
H8A H -0.4849 0.5474 0.3838 0.115 Uiso 1 1 calc R
H8B H -0.3526 0.4255 0.4128 0.115 Uiso 1 1 calc R
H8C H -0.4493 0.4082 0.3284 0.115 Uiso 1 1 calc R
C9 C -0.3374(9) 0.6615(8) 0.2579(4) 0.0624(17) Uani 1 1 d .
H9A H -0.3920 0.5964 0.2183 0.094 Uiso 1 1 calc R
H9B H -0.2495 0.7166 0.2333 0.094 Uiso 1 1 calc R
H9C H -0.4176 0.7312 0.2780 0.094 Uiso 1 1 calc R

loop_
_atom_site_aniso_label
_atom_site_aniso_U_11
_atom_site_aniso_U_22
_atom_site_aniso_U_33
_atom_site_aniso_U_23
_atom_site_aniso_U_13
_atom_site_aniso_U_12
Ru1 0.0254(3) 0.0227(3) 0.0226(3) 0.00113(16) -0.00032(18) 0.00189(17)
Cl1 0.086(2) 0.0467(17) 0.0502(15) 0.0184(12) -0.0246(15) 0.0214(15)
P1 0.0223(5) 0.0255(6) 0.0247(5) 0.0033(4) 0.0008(4) 0.0022(4)
C1 0.036(2) 0.039(3) 0.036(2) 0.000(2) 0.0072(19) 0.014(2)
C2 0.071(4) 0.047(3) 0.055(3) 0.009(3) 0.009(3) 0.032(3)
C3 0.061(4) 0.077(5) 0.074(4) 0.017(4) 0.040(3) 0.026(4)
C4 0.029(2) 0.034(3) 0.033(2) 0.0110(18) 0.0047(17) 0.0020(18)
C5 0.048(3) 0.052(4) 0.063(3) 0.004(3) 0.007(3) -0.017(3)
C6 0.044(3) 0.062(4) 0.049(3) 0.008(3) 0.021(2) 0.008(3)
C7 0.036(2) 0.042(3) 0.040(3) 0.000(2) -0.010(2) -0.002(2)
C8 0.057(4) 0.092(6) 0.080(5) 0.009(4) -0.016(4) -0.042(4)
C9 0.065(4) 0.068(4) 0.050(3) 0.005(3) -0.031(3) 0.002(3)

loop_
_atom_type_symbol
_atom_type_description
_atom_type_scat_dispersion_real
_atom_type_scat_dispersion_imag
_atom_type_scat_source
C C 0.0033 0.0016 'International Tables Vol C Tables 4.2.6.8 and 6.1.1.4'
H H 0.0000 0.0000 'International Tables Vol C Tables 4.2.6.8 and 6.1.1.4'
Cl Cl 0.1484 0.1585 'International Tables Vol C Tables 4.2.6.8 and 6.1.1.4'
P P 0.1023 0.0942 'International Tables Vol C Tables 4.2.6.8 and 6.1.1.4'
Ru Ru -1.2594 0.8363 'International Tables Vol C Tables 4.2.6.8 and 6.1.1.4'

loop_
_geom_angle_atom_site_label_1
_geom_angle_atom_site_label_2
_geom_angle_atom_site_label_3
_geom_angle
_geom_angle_site_symmetry_1
_geom_angle_site_symmetry_3
P1 Ru1 P1 180.00(4) . 3_566
P1 Ru1 Cl1 89.41(6) . 3_566
P1 Ru1 Cl1 90.59(6) 3_566 3_566
P1 Ru1 Cl1 90.59(6) . .
P1 Ru1 Cl1 89.41(6) 3_566 .
Cl1 Ru1 Cl1 180.000(1) 3_566 .
C1 P1 C7 110.1(2) . .
C1 P1 C4 103.3(2) . .
C7 P1 C4 103.2(2) . .
C1 P1 Ru1 113.22(15) . .
C7 P1 Ru1 113.81(17) . .
C4 P1 Ru1 112.33(14) . .
C2 C1 C3 110.6(5) . .
C2 C1 P1 117.6(3) . .
C3 C1 P1 112.9(4) . .
C5 C4 C6 110.3(4) . .
C5 C4 P1 110.9(3) . .
C6 C4 P1 111.0(3) . .
C9 C7 C8 110.5(5) . .
C9 C7 P1 117.5(4) . .
C8 C7 P1 111.5(4) . .

loop_
_geom_bond_atom_site_label_1
_geom_bond_atom_site_label_2
_geom_bond_distance
_geom_bond_site_symmetry_2
Ru1 P1 2.3739(10) .
Ru1 P1 2.3739(10) 3_566
Ru1 Cl1 2.411(3) 3_566
Ru1 Cl1 2.411(3) .
P1 C1 1.852(5) .
P1 C7 1.856(5) .
P1 C4 1.858(4) .
C1 C2 1.525(7) .
C1 C3 1.531(7) .
C4 C5 1.509(8) .
C4 C6 1.513(7) .
C7 C9 1.524(7) .
C7 C8 1.531(9) .

loop_
_geom_torsion_atom_site_label_1
_geom_torsion_atom_site_label_2
_geom_torsion_atom_site_label_3
_geom_torsion_atom_site_label_4
_geom_torsion
_geom_torsion_site_symmetry_1
P1 Ru1 P1 C1 -166(66) 3_566
Cl1 Ru1 P1 C1 155.7(2) 3_566
Cl1 Ru1 P1 C1 -24.3(2) .
P1 Ru1 P1 C7 67(68) 3_566
Cl1 Ru1 P1 C7 29.1(2) 3_566
Cl1 Ru1 P1 C7 -150.9(2) .
P1 Ru1 P1 C4 -50(63) 3_566
Cl1 Ru1 P1 C4 -87.78(19) 3_566
Cl1 Ru1 P1 C4 92.22(19) .
C7 P1 C1 C2 -60.2(5) .
C4 P1 C1 C2 49.4(5) .
Ru1 P1 C1 C2 171.1(4) .
C7 P1 C1 C3 70.5(5) .
C4 P1 C1 C3 -179.9(4) .
Ru1 P1 C1 C3 -58.2(5) .
C1 P1 C4 C5 57.7(4) .
C7 P1 C4 C5 172.4(4) .
Ru1 P1 C4 C5 -64.6(4) .
C1 P1 C4 C6 -179.3(4) .
C7 P1 C4 C6 -64.7(4) .
Ru1 P1 C4 C6 58.3(4) .
C1 P1 C7 C9 57.0(5) .
C4 P1 C7 C9 -52.7(5) .
Ru1 P1 C7 C9 -174.7(4) .
C1 P1 C7 C8 -71.9(5) .
C4 P1 C7 C8 178.4(5) .
Ru1 P1 C7 C8 56.4(5) .
